data_7200464
loop_
_publ_author_name
'Kalita, Dipjyoti'
'Sarma, Rupam'
'Baruah, Jubaraj B.'

_publ_section_title
;
 Formation of symmetry non-equivalent molecules in urea and carbamate
 derivatives: the role of anion
;
_journal_issue 5
_journal_name_full CrystEngComm
_journal_page_first 803
_journal_paper_doi 10.1039/b815962a
_journal_volume 11
_journal_year 2009
_chemical_formula_sum 'C16 H13 N3 O'
_chemical_formula_weight 263.29
_chemical_name_systematic
;
?
;
_space_group_IT_number 7
_symmetry_cell_setting monoclinic
_symmetry_space_group_name_Hall 'P -2yc'
_symmetry_space_group_name_H-M 'P 1 c 1'
_atom_sites_solution_hydrogens geom
_atom_sites_solution_primary direct
_atom_sites_solution_secondary difmap
_audit_creation_method SHELXL-97
_cell_angle_alpha 90.00
_cell_angle_beta 95.416(2)
_cell_angle_gamma 90.00
_cell_formula_units_Z 2
_cell_length_a 12.3447(3)
_cell_length_b 4.59570(10)
_cell_length_c 11.4845(3)
_cell_measurement_temperature 296(2)
_cell_volume 648.64(3)
_computing_cell_refinement 'Bruker SMART'
_computing_data_collection 'Bruker SMART'
_computing_data_reduction 'Bruker SAINT'
_computing_molecular_graphics 'Bruker SHELXTL'
_computing_publication_material 'Bruker SHELXTL'
_computing_structure_refinement 'SHELXL-97 (Sheldrick, 1997)'
_computing_structure_solution 'SHELXS-97 (Sheldrick, 1990)'
_diffrn_ambient_temperature 296(2)
_diffrn_measured_fraction_theta_full 0.954
_diffrn_measured_fraction_theta_max 0.954
_diffrn_measurement_device_type 'CCD area detector'
_diffrn_measurement_method 'phi and omega scans'
_diffrn_radiation_monochromator graphite
_diffrn_radiation_source 'fine-focus sealed tube'
_diffrn_radiation_type MoK\a
_diffrn_radiation_wavelength 0.71073
_diffrn_reflns_av_R_equivalents 0.0160
_diffrn_reflns_av_sigmaI/netI 0.0185
_diffrn_reflns_limit_h_max 13
_diffrn_reflns_limit_h_min -14
_diffrn_reflns_limit_k_max 5
_diffrn_reflns_limit_k_min -5
_diffrn_reflns_limit_l_max 12
_diffrn_reflns_limit_l_min -13
_diffrn_reflns_number 5296
_diffrn_reflns_theta_full 25.00
_diffrn_reflns_theta_max 25.00
_diffrn_reflns_theta_min 1.66
_exptl_absorpt_coefficient_mu 0.087
_exptl_absorpt_correction_type none
_exptl_crystal_colour colorless
_exptl_crystal_density_diffrn 1.348
_exptl_crystal_density_method 'not measured'
_exptl_crystal_description block
_exptl_crystal_F_000 276
_exptl_crystal_size_max 0.31
_exptl_crystal_size_mid 0.21
_exptl_crystal_size_min 0.19
_refine_diff_density_max 0.107
_refine_diff_density_min -0.107
_refine_diff_density_rms 0.023
_refine_ls_abs_structure_details 'Flack H D (1983), Acta Cryst. A39, 876-881'
_refine_ls_abs_structure_Flack -0.5(13)
_refine_ls_extinction_coef 0.032(3)
_refine_ls_extinction_expression Fc^*^=kFc[1+0.001xFc^2^\l^3^/sin(2\q)]^-1/4^
_refine_ls_extinction_method SHELXL
_refine_ls_goodness_of_fit_ref 1.029
_refine_ls_hydrogen_treatment constr
_refine_ls_matrix_type full
_refine_ls_number_parameters 176
_refine_ls_number_reflns 1935
_refine_ls_number_restraints 2
_refine_ls_restrained_S_all 1.029
_refine_ls_R_factor_all 0.0272
_refine_ls_R_factor_gt 0.0260
_refine_ls_shift/su_max 0.000
_refine_ls_shift/su_mean 0.000
_refine_ls_structure_factor_coef Fsqd
_refine_ls_weighting_details 'calc w=1/[\s^2^(Fo^2^)+(0.0301P)^2^+0.0828P] where P=(Fo^2^+2Fc^2^)/3'
_refine_ls_weighting_scheme calc
_refine_ls_wR_factor_gt 0.0639
_refine_ls_wR_factor_ref 0.0646
_reflns_number_gt 1857
_reflns_number_total 1935
_reflns_threshold_expression >2sigma(I)
_cod_data_source_file b815962a.txt
_cod_data_source_block 5aqphnco
_cod_depositor_comments
;
The following automatic conversions were performed:
'_symmetry_cell_setting' value 'Monoclinic' changed to 'monoclinic'
according to '/home/saulius/struct/CIF-dictionaries/cif_core.dic'
dictionary named 'cif_core.dic' version 2.4.1 from 2010-06-29.

Automatic conversion script
Id: cif_fix_enum 1527 2010-12-29 10:47:43Z saulius 
;
_cod_original_sg_symbol_H-M Pc
_cod_database_code 7200464

loop_
_symmetry_equiv_pos_as_xyz
'x, y, z'
'x, -y, z+1/2'

loop_
_atom_site_label
_atom_site_type_symbol
_atom_site_fract_x
_atom_site_fract_y
_atom_site_fract_z
_atom_site_U_iso_or_equiv
_atom_site_adp_type
_atom_site_occupancy
_atom_site_symmetry_multiplicity
_atom_site_calc_flag
_atom_site_refinement_flags
_atom_site_disorder_assembly
_atom_site_disorder_group
C1 C 0.37448(17) 0.3893(4) 0.84750(19) 0.062 Uani 1 1 d . . .
H1 H 0.3668 0.4663 0.9212 0.075 Uiso 1 1 calc R . .
C2 C 0.46000(18) 0.4760(5) 0.7853(3) 0.0806(7) Uani 1 1 d . . .
H2 H 0.5085 0.6162 0.8169 0.097 Uiso 1 1 calc R . .
C3 C 0.47412(18) 0.3595(5) 0.6788(2) 0.0750(7) Uani 1 1 d . . .
H3 H 0.5327 0.4158 0.6388 0.090 Uiso 1 1 calc R . .
C4 C 0.40217(19) 0.1616(5) 0.6321(2) 0.0743(6) Uani 1 1 d . . .
H4 H 0.4115 0.0809 0.5594 0.089 Uiso 1 1 calc R . .
C5 C 0.31484(16) 0.0771(5) 0.69044(17) 0.0614(5) Uani 1 1 d . . .
H5 H 0.2648 -0.0561 0.6562 0.074 Uiso 1 1 calc R . .
C6 C 0.30146(13) 0.1889(3) 0.79898(15) 0.0420(4) Uani 1 1 d . . .
C7 C 0.14718(14) 0.2506(3) 0.91799(16) 0.0384(3) Uani 1 1 d . . .
C8 C -0.00537(14) 0.2363(3) 1.03877(14) 0.0394(4) Uani 1 1 d . . .
C9 C 0.02550(15) 0.4307(4) 1.12586(15) 0.0481(4) Uani 1 1 d . . .
H9 H 0.0988 0.4730 1.1441 0.058 Uiso 1 1 calc R . .
C10 C -0.05345(18) 0.5664(4) 1.18779(16) 0.0549(5) Uani 1 1 d . . .
H10 H -0.0318 0.7016 1.2456 0.066 Uiso 1 1 calc R . .
C11 C -0.16040(17) 0.5040(4) 1.16481(15) 0.0533(5) Uani 1 1 d . . .
H11 H -0.2112 0.5945 1.2074 0.064 Uiso 1 1 calc R . .
C12 C -0.19520(14) 0.3025(3) 1.07667(15) 0.0457(4) Uani 1 1 d . . .
C13 C -0.33529(18) 0.0682(5) 0.9711(2) 0.0719(6) Uani 1 1 d . . .
H13 H -0.4093 0.0299 0.9568 0.086 Uiso 1 1 calc R . .
C14 C -0.26486(16) -0.0694(5) 0.89996(18) 0.0633(5) Uani 1 1 d . . .
H14 H -0.2921 -0.1921 0.8398 0.076 Uiso 1 1 calc R . .
C15 C -0.15682(15) -0.0215(4) 0.92001(15) 0.0488(4) Uani 1 1 d . . .
H15 H -0.1087 -0.1132 0.8743 0.059 Uiso 1 1 calc R . .
C16 C -0.11723(13) 0.1693(3) 1.01103(14) 0.0394(4) Uani 1 1 d . . .
N1 N 0.21435(12) 0.0837(3) 0.86044(13) 0.0478(4) Uani 1 1 d . . .
H1A H 0.2038 -0.1012 0.8608 0.057 Uiso 1 1 calc R . .
N2 N 0.07290(12) 0.0994(2) 0.97420(12) 0.0430(3) Uani 1 1 d . . .
H2A H 0.0734 -0.0875 0.9704 0.052 Uiso 1 1 calc R . .
N3 N -0.30420(13) 0.2470(4) 1.05652(16) 0.0637(5) Uani 1 1 d . . .
O1 O 0.15030(11) 0.51808(19) 0.91802(13) 0.0533(3) Uani 1 1 d . . .

loop_
_atom_site_aniso_label
_atom_site_aniso_U_11
_atom_site_aniso_U_22
_atom_site_aniso_U_33
_atom_site_aniso_U_23
_atom_site_aniso_U_13
_atom_site_aniso_U_12
C1 0.056 0.059 0.072 -0.013 0.011 -0.015
C2 0.0503(13) 0.0721(13) 0.120(2) -0.0102(13) 0.0144(13) -0.0247(10)
C3 0.0569(13) 0.0744(14) 0.0988(18) 0.0189(13) 0.0337(13) -0.0054(11)
C4 0.0742(15) 0.0889(16) 0.0641(14) 0.0013(11) 0.0286(12) -0.0070(13)
C5 0.0582(12) 0.0691(12) 0.0586(13) -0.0086(9) 0.0153(10) -0.0156(9)
C6 0.0405(9) 0.0320(7) 0.0547(11) 0.0053(7) 0.0107(8) -0.0004(6)
C7 0.0407(8) 0.0269(6) 0.0482(8) 0.0019(7) 0.0069(6) -0.0010(7)
C8 0.0456(10) 0.0296(7) 0.0448(10) 0.0064(7) 0.0129(8) 0.0035(7)
C9 0.0500(10) 0.0436(8) 0.0506(11) -0.0014(7) 0.0036(8) 0.0018(8)
C10 0.0725(13) 0.0482(9) 0.0443(10) -0.0074(8) 0.0079(9) 0.0067(9)
C11 0.0647(14) 0.0504(9) 0.0480(11) 0.0006(8) 0.0219(10) 0.0115(9)
C12 0.0467(10) 0.0408(8) 0.0520(11) 0.0089(7) 0.0167(8) 0.0053(8)
C13 0.0474(12) 0.0776(13) 0.0921(17) -0.0046(12) 0.0143(12) -0.0104(10)
C14 0.0535(13) 0.0684(12) 0.0693(14) -0.0097(10) 0.0128(11) -0.0171(10)
C15 0.0524(12) 0.0423(8) 0.0544(11) -0.0022(7) 0.0184(9) -0.0054(7)
C16 0.0477(9) 0.0307(7) 0.0416(9) 0.0071(6) 0.0123(8) 0.0010(7)
N1 0.0504(9) 0.0247(6) 0.0722(10) -0.0015(6) 0.0265(7) -0.0045(6)
N2 0.0447(8) 0.0243(6) 0.0625(9) 0.0010(6) 0.0182(7) 0.0007(6)
N3 0.0486(10) 0.0665(10) 0.0791(13) 0.0001(9) 0.0213(9) 0.0032(8)
O1 0.0607(7) 0.0247(5) 0.0780(8) 0.0002(6) 0.0257(6) -0.0019(6)

loop_
_atom_type_symbol
_atom_type_description
_atom_type_scat_dispersion_real
_atom_type_scat_dispersion_imag
_atom_type_scat_source
C C 0.0033 0.0016 'International Tables Vol C Tables 4.2.6.8 and 6.1.1.4'
H H 0.0000 0.0000 'International Tables Vol C Tables 4.2.6.8 and 6.1.1.4'
N N 0.0061 0.0033 'International Tables Vol C Tables 4.2.6.8 and 6.1.1.4'
O O 0.0106 0.0060 'International Tables Vol C Tables 4.2.6.8 and 6.1.1.4'

loop_
_geom_angle_atom_site_label_1
_geom_angle_atom_site_label_2
_geom_angle_atom_site_label_3
_geom_angle
_geom_angle_site_symmetry_1
_geom_angle_site_symmetry_3
_geom_angle_publ_flag
C6 C1 C2 119.1(2) . . ?
C3 C2 C1 121.2(2) . . ?
C4 C3 C2 119.22(19) . . ?
C3 C4 C5 120.9(2) . . ?
C6 C5 C4 120.21(18) . . ?
C1 C6 C5 119.35(17) . . ?
C1 C6 N1 121.65(16) . . ?
C5 C6 N1 118.94(15) . . ?
O1 C7 N1 123.25(15) . . ?
O1 C7 N2 122.18(15) . . ?
N1 C7 N2 114.55(10) . . ?
C9 C8 N2 121.00(16) . . ?
C9 C8 C16 120.20(16) . . ?
N2 C8 C16 118.80(14) . . ?
C8 C9 C10 120.08(18) . . ?
C11 C10 C9 121.18(17) . . ?
C10 C11 C12 120.37(17) . . ?
N3 C12 C11 118.20(17) . . ?
N3 C12 C16 122.44(15) . . ?
C11 C12 C16 119.34(16) . . ?
N3 C13 C14 124.54(19) . . ?
C15 C14 C13 119.01(19) . . ?
C14 C15 C16 119.58(18) . . ?
C12 C16 C15 117.14(15) . . ?
C12 C16 C8 118.80(14) . . ?
C15 C16 C8 124.06(15) . . ?
C7 N1 C6 125.31(12) . . ?
C7 N2 C8 122.95(11) . . ?
C13 N3 C12 117.26(18) . . ?

loop_
_geom_bond_atom_site_label_1
_geom_bond_atom_site_label_2
_geom_bond_distance
_geom_bond_site_symmetry_2
_geom_bond_publ_flag
C1 C6 1.370(3) . ?
C1 C2 1.388(3) . ?
C2 C3 1.361(4) . ?
C3 C4 1.347(3) . ?
C4 C5 1.378(3) . ?
C5 C6 1.373(3) . ?
C6 N1 1.425(2) . ?
C7 O1 1.2301(15) . ?
C7 N1 1.3474(19) . ?
C7 N2 1.361(2) . ?
C8 C9 1.368(2) . ?
C8 N2 1.419(2) . ?
C8 C16 1.421(2) . ?
C9 C10 1.406(3) . ?
C10 C11 1.353(3) . ?
C11 C12 1.409(3) . ?
C12 N3 1.368(2) . ?
C12 C16 1.416(2) . ?
C13 N3 1.309(3) . ?
C13 C14 1.399(3) . ?
C14 C15 1.350(3) . ?
C15 C16 1.416(2) . ?

loop_
_geom_hbond_atom_site_label_D
_geom_hbond_atom_site_label_H
_geom_hbond_atom_site_label_A
_geom_hbond_distance_DH
_geom_hbond_distance_HA
_geom_hbond_distance_DA
_geom_hbond_angle_DHA
_geom_hbond_site_symmetry_A
N2 H2A O1 0.86 2.16 2.9295(15) 149.1 1_545
N1 H1A O1 0.86 2.00 2.8140(15) 156.9 1_545

loop_
_geom_torsion_atom_site_label_1
_geom_torsion_atom_site_label_2
_geom_torsion_atom_site_label_3
_geom_torsion_atom_site_label_4
_geom_torsion
_geom_torsion_site_symmetry_1
_geom_torsion_site_symmetry_2
_geom_torsion_site_symmetry_3
_geom_torsion_site_symmetry_4
_geom_torsion_publ_flag
C6 C1 C2 C3 -1.9(4) . . . . ?
C1 C2 C3 C4 1.6(4) . . . . ?
C2 C3 C4 C5 0.2(4) . . . . ?
C3 C4 C5 C6 -1.6(4) . . . . ?
C2 C1 C6 C5 0.4(3) . . . . ?
C2 C1 C6 N1 177.68(19) . . . . ?
C4 C5 C6 C1 1.3(3) . . . . ?
C4 C5 C6 N1 -176.05(19) . . . . ?
N2 C8 C9 C10 179.25(15) . . . . ?
C16 C8 C9 C10 -0.4(2) . . . . ?
C8 C9 C10 C11 1.5(3) . . . . ?
C9 C10 C11 C12 -0.8(3) . . . . ?
C10 C11 C12 N3 -179.87(17) . . . . ?
C10 C11 C12 C16 -1.0(2) . . . . ?
N3 C13 C14 C15 1.0(3) . . . . ?
C13 C14 C15 C16 -0.9(3) . . . . ?
N3 C12 C16 C15 1.6(2) . . . . ?
C11 C12 C16 C15 -177.22(16) . . . . ?
N3 C12 C16 C8 -179.17(17) . . . . ?
C11 C12 C16 C8 2.0(2) . . . . ?
C14 C15 C16 C12 -0.3(2) . . . . ?
C14 C15 C16 C8 -179.50(17) . . . . ?
C9 C8 C16 C12 -1.3(2) . . . . ?
N2 C8 C16 C12 179.03(13) . . . . ?
C9 C8 C16 C15 177.86(15) . . . . ?
N2 C8 C16 C15 -1.8(2) . . . . ?
O1 C7 N1 C6 4.3(3) . . . . ?
N2 C7 N1 C6 -177.39(14) . . . . ?
C1 C6 N1 C7 47.0(3) . . . . ?
C5 C6 N1 C7 -135.70(19) . . . . ?
O1 C7 N2 C8 -1.1(3) . . . . ?
N1 C7 N2 C8 -179.48(15) . . . . ?
C9 C8 N2 C7 -54.2(2) . . . . ?
C16 C8 N2 C7 125.42(16) . . . . ?
C14 C13 N3 C12 0.2(3) . . . . ?
C11 C12 N3 C13 177.30(18) . . . . ?
C16 C12 N3 C13 -1.5(3) . . . . ?

loop_
_cod_related_entry_id
_cod_related_entry_database
_cod_related_entry_code
1 ChemSpider 25940794
